data_4060650
_journal_name_full Organometallics
_journal_paper_doi 10.1021/om0508435
_journal_year 2006
_chemical_formula_sum 'C74 H96 Cl14 F12 Ir4 N4 O12 S4'
_chemical_formula_weight 2854.89
_space_group_IT_number 2
_symmetry_cell_setting triclinic
_symmetry_space_group_name_Hall '-P 1'
_symmetry_space_group_name_H-M 'P -1'
_cell_angle_alpha 80.429(9)
_cell_angle_beta 71.022(8)
_cell_angle_gamma 84.873(9)
_cell_formula_units_Z 1
_cell_length_a 12.726(8)
_cell_length_b 13.736(9)
_cell_length_c 15.503(10)
_cell_measurement_temperature 293(2)
_cell_volume 2525(3)
_diffrn_ambient_temperature 293(2)
_exptl_crystal_density_diffrn 1.877
_cod_depositor_comments
;
The following automatic conversions were performed:
'_symmetry_cell_setting' value 'Triclinic' changed to 'triclinic'
according to '/home/saulius/struct/CIF-dictionaries/cif_core.dic'
dictionary named 'cif_core.dic' version 2.4.1 from 2010-06-29.

Automatic conversion script
Id: cif_fix_enum 1527 2010-12-29 10:47:43Z saulius 
;
_cod_database_code 4060650

loop_
_symmetry_equiv_pos_as_xyz
'x, y, z'
'-x, -y, -z'

loop_
_atom_site_label
_atom_site_type_symbol
_atom_site_fract_x
_atom_site_fract_y
_atom_site_fract_z
_atom_site_U_iso_or_equiv
_atom_site_adp_type
_atom_site_occupancy
_atom_site_symmetry_multiplicity
_atom_site_calc_flag
_atom_site_refinement_flags
_atom_site_disorder_assembly
_atom_site_disorder_group
Ir1 Ir 0.22836(3) 0.17823(2) 0.61087(2) 0.04275(12) Uani 1 1 d . . .
Ir2 Ir 0.38122(3) 0.24365(2) 0.76386(2) 0.04197(12) Uani 1 1 d . . .
Cl1 Cl 0.23175(18) 0.30884(14) 0.70042(14) 0.0474(5) Uani 1 1 d . . .
Cl2 Cl 0.38447(18) 0.11603(15) 0.66835(13) 0.0471(5) Uani 1 1 d . . .
N1 N 0.1202(6) 0.1028(5) 0.7331(4) 0.0443(17) Uani 1 1 d . . .
N2 N -0.2618(6) -0.1603(5) 1.1263(4) 0.0431(17) Uani 1 1 d . . .
C1 C 0.1682(8) 0.2681(7) 0.5083(6) 0.056(2) Uani 1 1 d . . .
C2 C 0.1192(8) 0.1753(7) 0.5297(6) 0.056(2) Uani 1 1 d . . .
C3 C 0.2086(9) 0.1006(7) 0.5084(6) 0.060(3) Uani 1 1 d . . .
C4 C 0.3118(8) 0.1508(8) 0.4704(6) 0.063(3) Uani 1 1 d . . .
C5 C 0.2869(8) 0.2536(7) 0.4703(6) 0.057(2) Uani 1 1 d . . .
C6 C 0.1071(11) 0.3654(8) 0.5178(8) 0.096(4) Uani 1 1 d . . .
H6A H 0.1405 0.4040 0.5474 0.145 Uiso 1 1 calc R . .
H6B H 0.0308 0.3552 0.5542 0.145 Uiso 1 1 calc R . .
H6C H 0.1104 0.3998 0.4578 0.145 Uiso 1 1 calc R . .
C7 C -0.0035(9) 0.1540(9) 0.5655(7) 0.090(4) Uani 1 1 d . . .
H7A H -0.0447 0.2083 0.5945 0.135 Uiso 1 1 calc R . .
H7B H -0.0152 0.0948 0.6096 0.135 Uiso 1 1 calc R . .
H7C H -0.0283 0.1455 0.5151 0.135 Uiso 1 1 calc R . .
C8 C 0.1916(11) -0.0082(7) 0.5153(8) 0.102(4) Uani 1 1 d . . .
H8A H 0.1682 -0.0191 0.4648 0.152 Uiso 1 1 calc R . .
H8B H 0.1357 -0.0300 0.5724 0.152 Uiso 1 1 calc R . .
H8C H 0.2602 -0.0447 0.5129 0.152 Uiso 1 1 calc R . .
C9 C 0.4241(9) 0.1039(9) 0.4325(7) 0.098(4) Uani 1 1 d . . .
H9A H 0.4244 0.0361 0.4604 0.147 Uiso 1 1 calc R . .
H9B H 0.4783 0.1383 0.4456 0.147 Uiso 1 1 calc R . .
H9C H 0.4421 0.1071 0.3670 0.147 Uiso 1 1 calc R . .
C10 C 0.3683(10) 0.3352(9) 0.4321(7) 0.103(4) Uani 1 1 d . . .
H10A H 0.3633 0.3665 0.3734 0.155 Uiso 1 1 calc R . .
H10B H 0.4424 0.3082 0.4248 0.155 Uiso 1 1 calc R . .
H10C H 0.3511 0.3831 0.4739 0.155 Uiso 1 1 calc R . .
C11 C 0.4396(8) 0.3861(6) 0.7638(6) 0.052(2) Uani 1 1 d . . .
C12 C 0.4395(8) 0.3254(7) 0.8466(6) 0.061(3) Uani 1 1 d . . .
C13 C 0.5128(8) 0.2399(7) 0.8219(6) 0.060(3) Uani 1 1 d . . .
C14 C 0.5597(7) 0.2545(7) 0.7222(6) 0.054(2) Uani 1 1 d . . .
C15 C 0.5130(8) 0.3424(6) 0.6876(6) 0.055(2) Uani 1 1 d . . .
C16 C 0.3770(9) 0.4823(7) 0.7545(8) 0.088(4) Uani 1 1 d . . .
H16A H 0.3026 0.4770 0.7966 0.132 Uiso 1 1 calc R . .
H16B H 0.3746 0.4989 0.6925 0.132 Uiso 1 1 calc R . .
H16C H 0.4136 0.5330 0.7685 0.132 Uiso 1 1 calc R . .
C17 C 0.3784(10) 0.3454(9) 0.9443(7) 0.094(4) Uani 1 1 d . . .
H17A H 0.4251 0.3809 0.9650 0.141 Uiso 1 1 calc R . .
H17B H 0.3599 0.2838 0.9843 0.141 Uiso 1 1 calc R . .
H17C H 0.3115 0.3841 0.9453 0.141 Uiso 1 1 calc R . .
C18 C 0.5456(10) 0.1612(8) 0.8894(8) 0.092(4) Uani 1 1 d . . .
H18A H 0.5638 0.1005 0.8638 0.138 Uiso 1 1 calc R . .
H18B H 0.4847 0.1514 0.9458 0.138 Uiso 1 1 calc R . .
H18C H 0.6090 0.1814 0.9016 0.138 Uiso 1 1 calc R . .
C19 C 0.6418(8) 0.1832(8) 0.6694(8) 0.092(4) Uani 1 1 d . . .
H19A H 0.6482 0.1985 0.6052 0.137 Uiso 1 1 calc R . .
H19B H 0.6167 0.1171 0.6923 0.137 Uiso 1 1 calc R . .
H19C H 0.7130 0.1883 0.6769 0.137 Uiso 1 1 calc R . .
C20 C 0.5411(10) 0.3870(8) 0.5863(7) 0.090(4) Uani 1 1 d . . .
H20A H 0.6001 0.4321 0.5708 0.136 Uiso 1 1 calc R . .
H20B H 0.4765 0.4217 0.5756 0.136 Uiso 1 1 calc R . .
H20C H 0.5643 0.3352 0.5487 0.136 Uiso 1 1 calc R . .
C21 C 0.0267(8) 0.1460(6) 0.7832(6) 0.061(3) Uani 1 1 d . . .
H21 H 0.0136 0.2130 0.7660 0.073 Uiso 1 1 calc R . .
C22 C -0.0506(7) 0.0979(7) 0.8577(6) 0.056(2) Uani 1 1 d . . .
H22 H -0.1141 0.1318 0.8897 0.067 Uiso 1 1 calc R . .
C23 C -0.0334(7) -0.0033(6) 0.8857(5) 0.043(2) Uani 1 1 d . . .
C24 C 0.0639(8) -0.0468(6) 0.8355(6) 0.055(2) Uani 1 1 d . . .
H24 H 0.0801 -0.1132 0.8521 0.067 Uiso 1 1 calc R . .
C25 C 0.1376(8) 0.0069(6) 0.7609(6) 0.052(2) Uani 1 1 d . . .
H25 H 0.2025 -0.0249 0.7284 0.062 Uiso 1 1 calc R . .
C26 C -0.1141(7) -0.0569(6) 0.9681(5) 0.0392(19) Uani 1 1 d . . .
C27 C -0.0951(8) -0.1554(6) 0.9973(6) 0.055(2) Uani 1 1 d . . .
H27 H -0.0314 -0.1889 0.9651 0.066 Uiso 1 1 calc R . .
C28 C -0.1717(8) -0.2045(7) 1.0753(6) 0.058(3) Uani 1 1 d . . .
H28 H -0.1588 -0.2715 1.0923 0.069 Uiso 1 1 calc R . .
C29 C -0.2802(8) -0.0657(6) 1.0973(6) 0.052(2) Uani 1 1 d . . .
H29 H -0.3442 -0.0340 1.1313 0.063 Uiso 1 1 calc R . .
C30 C -0.2100(8) -0.0112(6) 1.0196(6) 0.052(2) Uani 1 1 d . . .
H30 H -0.2272 0.0549 1.0024 0.063 Uiso 1 1 calc R . .
S1 S 0.7556(3) 0.2950(2) 0.0529(2) 0.0791(8) Uani 1 1 d . . .
C31 C 0.6246(13) 0.2491(10) 0.1274(11) 0.107(5) Uani 1 1 d . . .
F1 F 0.5854(7) 0.2858(5) 0.2040(5) 0.119(3) Uani 1 1 d U . .
F2 F 0.5479(10) 0.2682(10) 0.0871(8) 0.196(5) Uani 1 1 d U . .
F3 F 0.6344(9) 0.1553(8) 0.1532(7) 0.175(4) Uani 1 1 d U . .
O1 O 0.7351(8) 0.3980(6) 0.0398(6) 0.112(3) Uani 1 1 d . . .
O2 O 0.7757(9) 0.2496(7) -0.0266(6) 0.145(4) Uani 1 1 d . . .
O3 O 0.8288(8) 0.2655(9) 0.1005(8) 0.157(4) Uani 1 1 d . . .
S2 S 0.1369(3) 0.1786(4) 0.2674(3) 0.1165(13) Uani 1 1 d . . .
C32 C 0.2622(19) 0.1225(17) 0.2184(16) 0.163(7) Uani 1 1 d U . .
F4 F 0.2593(12) 0.0559(10) 0.1681(10) 0.230(6) Uani 1 1 d U . .
F5 F 0.3237(9) 0.0880(8) 0.2693(7) 0.177(4) Uani 1 1 d U . .
F6 F 0.3256(11) 0.1923(11) 0.1525(10) 0.258(6) Uani 1 1 d U . .
O4 O 0.1002(10) 0.2215(9) 0.1911(7) 0.168(5) Uani 1 1 d . . .
O5 O 0.0884(13) 0.0957(11) 0.3242(11) 0.240(8) Uani 1 1 d . . .
O6 O 0.1623(11) 0.2502(8) 0.3153(7) 0.174(5) Uani 1 1 d . . .
C33 C 0.9852(12) 0.5239(11) 0.9603(8) 0.113(5) Uani 1 1 d . . .
H33A H 1.0120 0.5905 0.9428 0.135 Uiso 1 1 calc R . .
H33B H 0.9050 0.5277 0.9748 0.135 Uiso 1 1 calc R . .
Cl3 Cl 1.0468(3) 0.4536(3) 0.8667(2) 0.1122(11) Uani 1 1 d . . .
C34 C 0.1695(15) 0.7325(13) 0.6816(12) 0.155(7) Uani 1 1 d U . .
H34A H 0.1628 0.7263 0.7464 0.186 Uiso 1 1 calc R . .
H34B H 0.1248 0.7906 0.6686 0.186 Uiso 1 1 calc R . .
C35 C 0.1202(16) 0.6551(12) 0.6721(12) 0.173(8) Uani 1 1 d . . .
H35A H 0.0417 0.6735 0.6863 0.207 Uiso 1 1 calc R . .
H35B H 0.1267 0.6026 0.7206 0.207 Uiso 1 1 calc R . .
Cl4 Cl 0.3041(4) 0.7590(3) 0.6215(3) 0.1344(14) Uani 1 1 d . . .
Cl5 Cl 0.1559(6) 0.6039(5) 0.5752(5) 0.235(3) Uani 1 1 d U . .
C36 C 0.190(2) 0.569(2) 0.2161(18) 0.243(12) Uani 1 1 d U . .
H36A H 0.1123 0.5573 0.2283 0.292 Uiso 1 1 calc R . .
H36B H 0.2080 0.6260 0.1685 0.292 Uiso 1 1 calc R . .
C37 C 0.2477(15) 0.4916(13) 0.1778(13) 0.149(6) Uani 1 1 d . . .
H37A H 0.2431 0.4975 0.1159 0.179 Uiso 1 1 calc R . .
H37B H 0.2100 0.4322 0.2124 0.179 Uiso 1 1 calc R . .
Cl6 Cl 0.1999(5) 0.6045(5) 0.3126(4) 0.208(3) Uani 1 1 d . . .
Cl7 Cl 0.3858(4) 0.4740(4) 0.1703(4) 0.183(2) Uani 1 1 d . . .

loop_
_atom_site_aniso_label
_atom_site_aniso_U_11
_atom_site_aniso_U_22
_atom_site_aniso_U_33
_atom_site_aniso_U_23
_atom_site_aniso_U_13
_atom_site_aniso_U_12
Ir1 0.0466(2) 0.0450(2) 0.03442(19) 0.00027(15) -0.00990(15) -0.01261(16)
Ir2 0.0473(2) 0.0420(2) 0.03386(19) -0.00218(14) -0.00865(15) -0.00952(16)
Cl1 0.0541(14) 0.0417(12) 0.0461(12) -0.0047(9) -0.0157(10) -0.0037(10)
Cl2 0.0502(13) 0.0489(12) 0.0427(11) -0.0112(9) -0.0130(10) -0.0034(10)
N1 0.050(5) 0.043(4) 0.037(4) 0.000(3) -0.011(3) -0.008(3)
N2 0.049(4) 0.040(4) 0.035(4) 0.000(3) -0.006(3) -0.010(3)
C1 0.074(7) 0.057(6) 0.043(5) 0.001(4) -0.031(5) -0.001(5)
C2 0.045(6) 0.076(7) 0.051(5) -0.004(5) -0.019(4) -0.012(5)
C3 0.084(8) 0.065(6) 0.040(5) -0.009(4) -0.025(5) -0.022(6)
C4 0.058(7) 0.091(8) 0.040(5) -0.013(5) -0.014(5) -0.006(6)
C5 0.060(6) 0.073(7) 0.035(5) 0.013(4) -0.015(4) -0.028(5)
C6 0.137(12) 0.069(8) 0.099(9) 0.003(7) -0.068(9) 0.002(7)
C7 0.065(8) 0.129(10) 0.081(8) 0.002(7) -0.032(6) -0.027(7)
C8 0.169(14) 0.068(8) 0.088(8) -0.023(6) -0.059(9) -0.017(8)
C9 0.072(9) 0.147(12) 0.073(8) -0.036(8) -0.017(6) 0.023(8)
C10 0.111(10) 0.134(11) 0.061(7) 0.032(7) -0.027(7) -0.069(9)
C11 0.058(6) 0.048(5) 0.056(6) -0.010(4) -0.018(5) -0.022(5)
C12 0.074(7) 0.065(6) 0.050(6) -0.020(5) -0.016(5) -0.029(5)
C13 0.055(6) 0.073(7) 0.060(6) -0.004(5) -0.027(5) -0.026(5)
C14 0.048(6) 0.067(6) 0.055(6) -0.014(5) -0.019(5) -0.014(5)
C15 0.057(6) 0.047(5) 0.059(6) -0.001(4) -0.012(5) -0.019(5)
C16 0.102(10) 0.051(7) 0.119(10) -0.026(6) -0.039(8) -0.005(6)
C17 0.111(10) 0.125(10) 0.052(6) -0.030(7) -0.018(6) -0.029(8)
C18 0.117(11) 0.078(8) 0.104(9) 0.011(7) -0.073(8) -0.016(7)
C19 0.053(7) 0.103(9) 0.115(10) -0.037(8) -0.012(7) -0.003(6)
C20 0.094(9) 0.098(9) 0.067(7) 0.019(6) -0.012(6) -0.049(7)
C21 0.062(7) 0.040(5) 0.065(6) 0.005(4) -0.006(5) 0.002(5)
C22 0.046(6) 0.058(6) 0.049(5) 0.002(4) 0.000(4) -0.006(5)
C23 0.052(6) 0.046(5) 0.031(4) -0.004(4) -0.012(4) -0.013(4)
C24 0.055(6) 0.046(5) 0.056(6) -0.003(4) -0.005(5) -0.006(4)
C25 0.055(6) 0.042(5) 0.049(5) 0.003(4) -0.007(4) -0.004(4)
C26 0.041(5) 0.045(5) 0.032(4) -0.003(4) -0.012(4) -0.008(4)
C27 0.057(6) 0.046(5) 0.048(5) -0.001(4) -0.004(4) 0.009(4)
C28 0.060(6) 0.046(5) 0.047(5) 0.009(4) 0.001(5) 0.002(5)
C29 0.052(6) 0.052(6) 0.044(5) -0.005(4) -0.001(4) -0.005(4)
C30 0.065(7) 0.038(5) 0.047(5) 0.003(4) -0.013(5) -0.004(4)
S1 0.078(2) 0.0637(18) 0.084(2) -0.0090(15) -0.0165(17) 0.0145(15)
C31 0.113(12) 0.083(10) 0.113(11) -0.037(9) -0.014(9) 0.020(8)
F1 0.120(6) 0.118(5) 0.097(5) -0.026(4) 0.001(4) -0.001(4)
F2 0.150(8) 0.287(10) 0.178(8) -0.052(7) -0.073(7) -0.034(7)
F3 0.177(6) 0.135(5) 0.181(6) -0.030(4) -0.008(4) -0.017(4)
O1 0.126(8) 0.070(5) 0.118(7) -0.008(5) -0.014(6) 0.010(5)
O2 0.183(11) 0.111(7) 0.103(7) -0.049(6) 0.019(7) 0.011(7)
O3 0.087(7) 0.191(11) 0.170(10) 0.032(9) -0.045(7) 0.018(7)
S2 0.101(3) 0.170(4) 0.082(2) -0.020(3) -0.028(2) -0.021(3)
C32 0.177(11) 0.177(11) 0.161(11) -0.016(9) -0.100(9) 0.022(9)
F4 0.236(7) 0.241(7) 0.231(7) -0.062(5) -0.095(5) 0.023(5)
F5 0.175(7) 0.213(8) 0.174(7) -0.031(6) -0.107(6) 0.036(6)
F6 0.203(9) 0.296(10) 0.224(9) 0.057(8) -0.042(7) -0.027(8)
O4 0.186(11) 0.251(13) 0.104(7) -0.065(8) -0.101(8) 0.083(10)
O5 0.241(17) 0.230(15) 0.226(15) 0.112(13) -0.083(13) -0.129(13)
O6 0.276(16) 0.155(9) 0.149(9) -0.075(8) -0.124(10) 0.002(9)
C33 0.084(10) 0.137(14) 0.110(12) -0.036(11) -0.011(9) -0.002(9)
Cl3 0.112(3) 0.116(3) 0.104(2) -0.033(2) -0.024(2) 0.012(2)
C34 0.145(10) 0.165(10) 0.160(10) -0.057(9) -0.036(8) -0.012(8)
C35 0.19(2) 0.126(14) 0.155(16) -0.033(12) 0.025(14) -0.033(13)
Cl4 0.107(3) 0.171(4) 0.120(3) -0.008(3) -0.028(2) -0.028(3)
Cl5 0.228(5) 0.243(4) 0.267(5) -0.144(4) -0.066(4) -0.027(4)
C36 0.250(15) 0.264(15) 0.241(15) -0.049(10) -0.110(10) 0.004(10)
C37 0.162(17) 0.155(15) 0.174(16) -0.053(13) -0.106(14) 0.019(13)
Cl6 0.184(5) 0.244(6) 0.206(6) -0.121(5) -0.022(4) -0.045(4)
Cl7 0.126(4) 0.182(5) 0.262(7) -0.057(4) -0.079(4) 0.006(3)

loop_
_geom_bond_atom_site_label_1
_geom_bond_atom_site_label_2
_geom_bond_distance
_geom_bond_site_symmetry_2
_geom_bond_publ_flag
Ir1 N1 2.113(6) . ?
Ir1 C3 2.143(8) . ?
Ir1 C1 2.146(9) . ?
Ir1 C2 2.163(9) . ?
Ir1 C5 2.170(8) . ?
Ir1 C4 2.170(9) . ?
Ir1 Cl1 2.455(2) . ?
Ir1 Cl2 2.463(3) . ?
Ir2 N2 2.121(6) 2_557 ?
Ir2 C13 2.136(9) . ?
Ir2 C15 2.152(8) . ?
Ir2 C11 2.153(8) . ?
Ir2 C14 2.161(9) . ?
Ir2 C12 2.169(8) . ?
Ir2 Cl1 2.451(3) . ?
Ir2 Cl2 2.465(2) . ?
N1 C25 1.338(10) . ?
N1 C21 1.341(10) . ?
N2 C28 1.324(10) . ?
N2 C29 1.328(10) . ?
N2 Ir2 2.121(6) 2_557 ?
C1 C2 1.411(12) . ?
C1 C5 1.441(13) . ?
C1 C6 1.490(13) . ?
C2 C3 1.454(13) . ?
C2 C7 1.515(13) . ?
C3 C4 1.439(13) . ?
C3 C8 1.511(12) . ?
C4 C5 1.419(13) . ?
C4 C9 1.490(13) . ?
C5 C10 1.506(12) . ?
C6 H6A 0.9600 . ?
C6 H6B 0.9600 . ?
C6 H6C 0.9600 . ?
C7 H7A 0.9600 . ?
C7 H7B 0.9600 . ?
C7 H7C 0.9600 . ?
C8 H8A 0.9600 . ?
C8 H8B 0.9600 . ?
C8 H8C 0.9600 . ?
C9 H9A 0.9600 . ?
C9 H9B 0.9600 . ?
C9 H9C 0.9600 . ?
C10 H10A 0.9600 . ?
C10 H10B 0.9600 . ?
C10 H10C 0.9600 . ?
C11 C12 1.410(12) . ?
C11 C15 1.429(12) . ?
C11 C16 1.492(13) . ?
C12 C13 1.454(13) . ?
C12 C17 1.519(12) . ?
C13 C14 1.451(12) . ?
C13 C18 1.505(13) . ?
C14 C15 1.401(12) . ?
C14 C19 1.500(12) . ?
C15 C20 1.524(13) . ?
C16 H16A 0.9600 . ?
C16 H16B 0.9600 . ?
C16 H16C 0.9600 . ?
C17 H17A 0.9600 . ?
C17 H17B 0.9600 . ?
C17 H17C 0.9600 . ?
C18 H18A 0.9600 . ?
C18 H18B 0.9600 . ?
C18 H18C 0.9600 . ?
C19 H19A 0.9600 . ?
C19 H19B 0.9600 . ?
C19 H19C 0.9600 . ?
C20 H20A 0.9600 . ?
C20 H20B 0.9600 . ?
C20 H20C 0.9600 . ?
C21 C22 1.365(11) . ?
C21 H21 0.9300 . ?
C22 C23 1.405(11) . ?
C22 H22 0.9300 . ?
C23 C24 1.376(11) . ?
C23 C26 1.482(10) . ?
C24 C25 1.376(11) . ?
C24 H24 0.9300 . ?
C25 H25 0.9300 . ?
C26 C27 1.379(10) . ?
C26 C30 1.385(11) . ?
C27 C28 1.395(11) . ?
C27 H27 0.9300 . ?
C28 H28 0.9300 . ?
C29 C30 1.390(11) . ?
C29 H29 0.9300 . ?
C30 H30 0.9300 . ?
S1 O3 1.363(10) . ?
S1 O1 1.409(8) . ?
S1 O2 1.413(9) . ?
S1 C31 1.790(15) . ?
C31 F3 1.291(14) . ?
C31 F1 1.297(14) . ?
C31 F2 1.307(17) . ?
S2 O5 1.375(11) . ?
S2 O4 1.428(9) . ?
S2 O6 1.442(10) . ?
S2 C32 1.70(2) . ?
C32 F5 1.293(19) . ?
C32 F4 1.31(2) . ?
C32 F6 1.37(2) . ?
C33 C33 1.44(2) 2_767 ?
C33 Cl3 1.801(13) . ?
C33 H33A 0.9700 . ?
C33 H33B 0.9700 . ?
C34 C35 1.333(19) . ?
C34 Cl4 1.701(17) . ?
C34 H34A 0.9700 . ?
C34 H34B 0.9700 . ?
C35 Cl5 1.675(17) . ?
C35 H35A 0.9700 . ?
C35 H35B 0.9700 . ?
C36 C37 1.34(2) . ?
C36 Cl6 1.69(2) . ?
C36 H36A 0.9700 . ?
C36 H36B 0.9700 . ?
C37 Cl7 1.721(16) . ?
C37 H37A 0.9700 . ?
C37 H37B 0.9700 . ?
